data_1573202
loop_
_publ_author_name
'Zwolenik, A.'
'Makal, A.'

_publ_section_title
;
 Tracking anharmonic oscillations in the structure of
 &#x3b2;-1,3-diacetylpyrene.
;
_journal_issue 1
_journal_name_full IUCrJ
_journal_paper_doi 10.1107/S2052252524010443
_journal_volume 12
_journal_year 2025
_chemical_formula_moiety 'C20 H14 O2'
_chemical_formula_sum 'C20 H14 O2'
_chemical_formula_weight 286.333
_space_group_crystal_system monoclinic
_space_group_IT_number 14
_space_group_name_Hall '-P 2ybc'
_space_group_name_H-M_alt 'P 1 21/c 1'
_symmetry_Int_Tables_number 14
_atom_sites_solution_primary direct
_audit_creation_date 2024-08-11
_audit_creation_method
;
Olex2 1.5
(compiled 2023.08.24 svn.re1ec1418 for OlexSys, GUI svn.r6817)
;
_cell_angle_alpha 90
_cell_angle_beta 102.742(3)
_cell_angle_gamma 90
_cell_formula_units_Z 4
_cell_length_a 7.17156(18)
_cell_length_b 10.9455(3)
_cell_length_c 17.7694(5)
_cell_measurement_reflns_used 5075
_cell_measurement_temperature 150.06(10)
_cell_measurement_theta_max 76.3150
_cell_measurement_theta_min 4.7690
_cell_volume 1360.48(7)
_computing_cell_refinement 'CrysAlisPro 1.171.39.43d (Rigaku OD, 2018)'
_computing_data_collection 'CrysAlisPro 1.171.39.43d (Rigaku OD, 2018)'
_computing_data_reduction 'CrysAlisPro 1.171.39.43d (Rigaku OD, 2018)'
_computing_molecular_graphics 'Olex2 1.5 (Dolomanov et al., 2009)'
_computing_publication_material 'Olex2 1.5 (Dolomanov et al., 2009)'
_computing_structure_refinement 'olex2.refine 1.5 (Bourhis et al., 2015)'
_computing_structure_solution 'SHELXS  (Sheldrick, 2008)'
_diffrn_ambient_environment N~2~
_diffrn_ambient_temperature 150.06(10)
_diffrn_detector 'CCD plate'
_diffrn_detector_type HyPix
_diffrn_measured_fraction_theta_full 0.9992
_diffrn_measured_fraction_theta_max 0.9931
_diffrn_measurement_details
;
List of Runs (angles in degrees, time in seconds):

  # Type    Start    End  Width  t~exp~   \w     \q     \k     \f   Frames
--------------------------------------------------------------------------
  1  \w    -22.00  32.00   0.50    0.10    --    0.00  52.00 -16.00  108
  2  \w     39.00  65.00   0.50    0.10    --    0.00  52.00 -16.00   52
  3  \w     -1.00  25.00   0.50    0.30    --   66.60 -52.00-161.00   52
  4  \w     29.00 124.00   0.50    0.30    --   66.60  52.00 -16.00  190
  5  \w     61.00  94.00   0.50    0.30    --   66.60 -52.00-161.00   66
  6  \w     45.00  74.00   0.50    0.30    --  121.75 -52.00-161.00   58
  7  \w    -43.00  20.00   0.50    0.10    --    0.00  77.00-180.00  126
  8  \w    -37.00  40.00   0.50    0.10    --    0.00 -77.00 -30.00  154
  9  \w    -77.00 -45.00   0.50    0.10    --    0.00 -77.00 -30.00   64
 10  \w     -8.00  33.00   0.50    0.10    --    0.00 -52.00-161.00   82
 11  \w      0.00  54.00   0.50    0.10    --    0.00 -99.00-180.00  108
 12  \w    -78.00 -21.00   0.50    0.10    --    0.00 -52.00-161.00  114
 13  \w     11.00  53.00   0.50    0.10    --    0.00 -99.00-120.00   84
 14  \w     24.00 149.00   0.50    0.30    --   66.60  77.00  60.00  250
 15  \w     24.00 150.00   0.50    0.30    --   66.60  77.00-150.00  252
 16  \w     34.00 109.00   0.50    0.30    --   66.60-125.00 -90.00  150
 17  \w    115.00 141.00   0.50    0.30    --   66.60  77.00 114.06   52
 18  \w     25.00  79.00   0.50    0.30    --   66.60  77.00-180.00  108
 19  \w     97.00 150.00   0.50    0.30    --   66.60 125.00 -90.00  106
 20  \w    118.00 150.00   0.50    0.30    --   66.60 125.00-180.00   64
 21  \w    108.00 152.00   0.50    0.30    --   66.60  77.00 -30.00   88
 22  \w     24.00 150.00   0.50    0.30    --   66.60  77.00 150.00  252
 23  \w     24.00  59.00   0.50    0.30    --   66.60  77.00 -60.00   70
 24  \w     81.00 141.00   0.50    0.30    --   66.60  77.00  30.00  120
 25  \w     97.00 148.00   0.50    0.30    --   66.60 125.00 120.00  102
 26  \w     24.00  69.00   0.50    0.30    --   66.60  77.00   0.00   90
 27  \w    107.00 146.00   0.50    0.30    --   66.60  77.00-180.00   78
 28  \w     24.00  69.00   0.50    0.30    --   66.60  77.00 114.06   90
 29  \w     25.00  78.00   0.50    0.30    --   66.60  77.00  30.00  106
 30  \w     26.00  70.00   0.50    0.30    --   66.60  77.00 -90.00   88
 31  \w     24.00  60.00   0.50    0.30    --   66.60  77.00  90.00   72
 32  \w     24.00  57.00   0.50    0.30    --   66.60  77.00 -30.00   66
 33  \w     24.00  71.00   0.50    0.30    --   66.60  77.00-120.00   94
 34  \w     88.00 152.00   0.50    0.30    --   66.60  77.00-120.00  128
 35  \w     66.00 108.00   0.50    0.30    --   66.60-125.00 150.00   84
 36  \w     88.00 146.00   0.50    0.30    --   66.60  77.00  90.00  116
 37  \w    112.00 138.00   0.50    0.30    --   66.60  77.00 -90.00   52
 38  \w     84.00 152.00   0.50    0.30    --   66.60  77.00 -60.00  136
 39  \w     79.00 105.00   0.50    0.30    --  121.75  76.00 -66.31   52
 40  \w     83.00 113.00   0.50    0.30    --  121.75  68.00  55.50   60
 41  \w     84.00 113.00   0.50    0.30    --  121.75  67.00 173.08   58
 42  \w    138.00 178.00   0.50    0.30    --  121.75  63.00 150.00   80
 43  \w     85.00 110.00   0.50    0.30    --  121.75  63.00 150.00   50
 44  \w     53.00 108.00   0.50    0.30    --  121.75-111.00 -60.00  110
 45  \w     32.00  83.00   0.50    0.30    --  121.75 -91.00-150.00  102
 46  \w    145.00 176.00   0.50    0.30    --  121.75  77.00 -60.00   62
 47  \w     85.00 175.00   0.50    0.30    --  121.75  63.00   0.00  180
 48  \w     79.00 139.00   0.50    0.30    --  121.75  77.00 -60.00  120
 49  \w    145.00 178.00   0.50    0.30    --  121.75  63.00-120.00   66
 50  \w     86.00 142.00   0.50    0.30    --  121.75  63.00-120.00  112
 51  \w     82.00 108.00   0.50    0.30    --  121.75  70.00-107.63   52
 52  \w     46.00 106.00   0.50    0.30    --  121.75-111.00  30.00  120
 53  \w     79.00 132.00   0.50    0.30    --  121.75  77.00  30.00  106
 54  \w    133.00 159.00   0.50    0.30    --  121.75  77.00   0.00   52
 55  \w     80.00 177.00   0.50    0.30    --  121.75  77.00  60.00  194
 56  \w     79.00 174.00   0.50    0.30    --  121.75  77.00 120.00  190
 57  \w     34.00  95.00   0.50    0.30    --  121.75 -91.00 150.00  122
 58  \w     79.00 115.00   0.50    0.30    --  121.75  77.00   0.00   72
 59  \w     79.00 114.00   0.50    0.30    --  121.75  77.00  90.00   70
 60  \w    118.00 147.00   0.50    0.30    --  121.75  77.00  90.00   58
 61  \w    121.00 178.00   0.50    0.30    --  121.75  72.00-140.82  114
 62  \w     80.00 113.00   0.50    0.30    --  121.75  72.00-140.82   66
 63  \w    119.00 145.00   0.50    0.30    --  121.75  77.00 -30.00   52
 64  \w     85.00 163.00   0.50    0.30    --  121.75  63.00-150.00  156
 65  \w     49.00 108.00   0.50    0.30    --  121.75-111.00  90.00  118
 66  \w    132.00 172.00   0.50    0.30    --  121.75  68.00  55.50   80
 67  \w     80.00 109.00   0.50    0.30    --  121.75  77.00 -30.00   58
 68  \w    115.00 158.00   0.50    0.30    --  121.75  76.00 -66.31   86
 69  \w     44.00 108.00   0.50    0.30    --  121.75-111.00-150.00  128
 70  \w     38.00  86.00   0.50    0.30    --  121.75 -91.00 120.00   96
 71  \w    141.00 172.00   0.50    0.30    --  121.75  77.00 -90.00   62
 72  \w    144.00 177.00   0.50    0.30    --  121.75  77.00 100.66   66
 73  \w     86.00 170.00   0.50    0.30    --  121.75  60.00  26.94  168
 74  \w     79.00 116.00   0.50    0.30    --  121.75  77.00 -90.00   74
 75  \w     79.00 139.00   0.50    0.30    --  121.75  77.00 100.66  120
;
_diffrn_measurement_device 'four-circle diffractometer'
_diffrn_measurement_device_type 'SuperNova, Dual, Cu at home/near, HyPix'
_diffrn_measurement_method '\w scans'
_diffrn_orient_matrix_type 'CrysAlisPro convention (1999,Acta A55,543-557)'
_diffrn_orient_matrix_UB_11 -0.0717853764
_diffrn_orient_matrix_UB_12 -0.1325410748
_diffrn_orient_matrix_UB_13 0.0007272754
_diffrn_orient_matrix_UB_21 0.1894399882
_diffrn_orient_matrix_UB_22 -0.0365512367
_diffrn_orient_matrix_UB_23 0.0548699639
_diffrn_orient_matrix_UB_31 -0.0862114016
_diffrn_orient_matrix_UB_32 0.0301451940
_diffrn_orient_matrix_UB_33 0.0699509074
_diffrn_radiation_monochromator mirror
_diffrn_radiation_probe x-ray
_diffrn_radiation_type 'Cu K\a'
_diffrn_radiation_wavelength 1.54184
_diffrn_reflns_av_R_equivalents 0.0417
_diffrn_reflns_av_unetI/netI 0.0241
_diffrn_reflns_Laue_measured_fraction_full 0.9992
_diffrn_reflns_Laue_measured_fraction_max 0.9931
_diffrn_reflns_limit_h_max 9
_diffrn_reflns_limit_h_min -8
_diffrn_reflns_limit_k_max 13
_diffrn_reflns_limit_k_min -13
_diffrn_reflns_limit_l_max 22
_diffrn_reflns_limit_l_min -21
_diffrn_reflns_number 20905
_diffrn_reflns_point_group_measured_fraction_full 0.9992
_diffrn_reflns_point_group_measured_fraction_max 0.9931
_diffrn_reflns_theta_full 67.6840
_diffrn_reflns_theta_max 77.58
_diffrn_reflns_theta_min 4.78
_diffrn_source 'micro-focus sealed X-ray tube'
_diffrn_source_type 'SuperNova (Cu) X-ray Source'
_exptl_absorpt_coefficient_mu 0.710
_exptl_absorpt_correction_T_max 1.000
_exptl_absorpt_correction_T_min 0.735
_exptl_absorpt_correction_type gaussian
_exptl_absorpt_process_details
;
CrysAlisPro 1.171.39.43d (Rigaku Oxford Diffraction, 2018)
Numerical absorption correction based on gaussian integration over
   a multifaceted crystal model
Empirical absorption correction using spherical harmonics,
 implemented in SCALE3 ABSPACK scaling algorithm.
;
_exptl_crystal_colour 'clear yellow'
_exptl_crystal_colour_lustre clear
_exptl_crystal_colour_primary yellow
_exptl_crystal_density_diffrn 1.398
_exptl_crystal_description irregular
_exptl_crystal_F_000 601.956
_exptl_crystal_size_max 0.175
_exptl_crystal_size_mid 0.135
_exptl_crystal_size_min 0.093
_refine_diff_density_max 0.1206
_refine_diff_density_min -0.1223
_refine_diff_density_rms 0.0310
_refine_ls_d_res_high 0.7894
_refine_ls_d_res_low 9.2545
_refine_ls_goodness_of_fit_ref 1.0910
_refine_ls_hydrogen_treatment refall
_refine_ls_matrix_type full
_refine_ls_number_constraints 0
_refine_ls_number_parameters 325
_refine_ls_number_reflns 2867
_refine_ls_number_restraints 0
_refine_ls_restrained_S_all 1.0910
_refine_ls_R_factor_all 0.0318
_refine_ls_R_factor_gt 0.0251
_refine_ls_shift/su_max -0.0005
_refine_ls_shift/su_mean 0.0000
_refine_ls_structure_factor_coef Fsqd
_refine_ls_weighting_details 'w=1/[\s^2^(Fo^2^)+(0.0080P)^2^+0.1256P] where P=(Fo^2^+2Fc^2^)/3'
_refine_ls_weighting_scheme calc
_refine_ls_wR_factor_gt 0.0499
_refine_ls_wR_factor_ref 0.0522
_reflns_Friedel_coverage 0.0
_reflns_limit_h_max 8
_reflns_limit_h_min -9
_reflns_limit_k_max 13
_reflns_limit_k_min 0
_reflns_limit_l_max 22
_reflns_limit_l_min 0
_reflns_number_gt 2405
_reflns_number_total 2867
_reflns_threshold_expression I>=2u(I)
_cod_data_source_file pen5002.cif
_cod_data_source_block 150K
_cod_original_cell_volume 1360.48(6)
_cod_database_code 1573202
_chemical_oxdiff_formula 'C20 H14 O2'
_olex2_refinement_description
;
;
_olex2_refine_details
;
Refinement using NoSpherA2, an implementation of
NOn-SPHERical Atom-form-factors in Olex2.
Please cite:
F. Kleemiss et al. Chem. Sci. DOI 10.1039/D0SC05526C - 2021
NoSpherA2 implementation of HAR makes use of
tailor-made aspherical atomic form factors calculated
on-the-fly from a Hirshfeld-partitioned electron density (ED) - not from
spherical-atom form factors.

The ED is calculated from a gaussian basis set single determinant SCF
wavefunction - either Hartree-Fock or DFT using selected funtionals
 - for a fragment of the crystal.
This fragment can be embedded in an electrostatic crystal field by employing cluster charges
or modelled using implicit solvation models, depending on the software used.
The following options were used:
   SOFTWARE:       ORCA 5.0
   PARTITIONING:   NoSpherA2
   INT ACCURACY:   Normal
   METHOD:         B3LYP
   BASIS SET:      6-31G(d,p)
   CHARGE:         0
   MULTIPLICITY:   1
   DATE:           2024-03-29_19-17-36
;
_olex2_submission_special_instructions 'No special instructions were received'
_oxdiff_exptl_absorpt_empirical_details
;
Empirical correction (ABSPACK) includes:
- Absorption correction using spherical harmonics
- Frame scaling
;
_oxdiff_exptl_absorpt_empirical_full_max 1.160
_oxdiff_exptl_absorpt_empirical_full_min 0.880

loop_
_space_group_symop_id
_space_group_symop_operation_xyz
1 x,y,z
2 -x,y+1/2,-z+1/2
3 -x,-y,-z
4 x,-y-1/2,z-1/2

loop_
_atom_site_label
_atom_site_type_symbol
_atom_site_fract_x
_atom_site_fract_y
_atom_site_fract_z
_atom_site_U_iso_or_equiv
_atom_site_adp_type
_atom_site_occupancy
_atom_site_refinement_flags_posn
C1 C 0.29960(11) 0.97085(7) 0.07029(5) 0.02484(18) Uani 1.000000 .
C2 C 0.21234(11) 1.14176(8) -0.02351(5) 0.02619(18) Uani 1.000000 .
C3 C 0.24497(11) 1.01468(7) -0.00723(5) 0.02467(17) Uani 1.000000 .
O4 O 0.46935(9) 0.92768(6) 0.23597(4) 0.03883(17) Uani 1.000000 .
C5 C 0.31921(11) 1.05635(7) 0.13172(5) 0.02510(18) Uani 1.000000 .
C6 C 0.23550(11) 1.22468(7) 0.03897(5) 0.02680(18) Uani 1.000000 .
C7 C 0.26738(11) 0.80433(8) -0.05566(5) 0.03049(19) Uani 1.000000 .
C8 C 0.22874(11) 0.93027(8) -0.06999(5) 0.02721(18) Uani 1.000000 .
C9 C 0.28357(12) 1.17957(8) 0.11413(5) 0.02711(18) Uani 1.000000 .
C10 C 0.17182(13) 0.88884(10) -0.20805(6) 0.0385(2) Uani 1.000000 .
C11 C 0.17914(11) 0.97188(8) -0.14751(5) 0.0314(2) Uani 1.000000 .
O12 O 0.25430(11) 1.41090(6) -0.02805(4) 0.04715(19) Uani 1.000000 .
C13 C 0.33110(12) 0.84221(8) 0.08233(6) 0.03070(19) Uani 1.000000 .
C14 C 0.14088(13) 1.09880(9) -0.16142(5) 0.0348(2) Uani 1.000000 .
C15 C 0.31681(13) 0.76307(9) 0.02238(6) 0.0338(2) Uani 1.000000 .
C16 C 0.15525(12) 1.17991(9) -0.10265(5) 0.0326(2) Uani 1.000000 .
C17 C 0.25967(13) 0.72360(10) -0.11762(6) 0.0381(2) Uani 1.000000 .
C18 C 0.22392(12) 1.36048(8) 0.02915(5) 0.0318(2) Uani 1.000000 .
C19 C 0.38552(12) 1.02303(8) 0.21500(5) 0.02865(19) Uani 1.000000 .
C20 C 0.21282(13) 0.76595(10) -0.19328(6) 0.0411(2) Uani 1.000000 .
C21 C 0.17929(17) 1.43629(9) 0.09383(6) 0.0381(2) Uani 1.000000 .
C22 C 0.35001(17) 1.11170(10) 0.27514(6) 0.0380(2) Uani 1.000000 .
H9 H 0.3001(13) 1.2443(9) 0.1610(5) 0.050(3) Uani 1.000000 .
H20 H 0.2120(16) 0.7035(10) -0.2406(6) 0.072(4) Uani 1.000000 .
H10 H 0.1365(16) 0.9227(11) -0.2679(6) 0.069(4) Uani 1.000000 .
H16 H 0.1278(15) 1.2774(9) -0.1140(6) 0.061(3) Uani 1.000000 .
H13 H 0.3696(15) 0.8093(9) 0.1415(5) 0.059(3) Uani 1.000000 .
H14 H 0.1015(16) 1.1286(10) -0.2218(6) 0.065(3) Uani 1.000000 .
H22a H 0.3808(19) 1.0679(11) 0.3316(6) 0.078(4) Uani 1.000000 .
H15 H 0.3462(16) 0.6660(9) 0.0335(6) 0.065(3) Uani 1.000000 .
H22b H 0.4382(19) 1.1914(11) 0.2771(7) 0.076(4) Uani 1.000000 .
H21a H 0.0672(19) 1.3981(11) 0.1155(7) 0.084(4) Uani 1.000000 .
H21b H 0.144(2) 1.5278(10) 0.0722(7) 0.083(4) Uani 1.000000 .
H21c H 0.3034(18) 1.4410(11) 0.1415(7) 0.078(4) Uani 1.000000 .
H22c H 0.2044(18) 1.1431(11) 0.2629(6) 0.076(4) Uani 1.000000 .
H17 H 0.2909(16) 0.6267(10) -0.1054(7) 0.070(3) Uani 1.000000 .

loop_
_atom_site_aniso_label
_atom_site_aniso_U_11
_atom_site_aniso_U_22
_atom_site_aniso_U_33
_atom_site_aniso_U_12
_atom_site_aniso_U_13
_atom_site_aniso_U_23
C1 0.0227(4) 0.0265(4) 0.0254(4) -0.0006(3) 0.0054(3) 0.0031(3)
C2 0.0239(4) 0.0292(4) 0.0253(4) -0.0002(3) 0.0052(3) 0.0046(3)
C3 0.0218(4) 0.0281(4) 0.0243(4) -0.0017(3) 0.0055(3) 0.0012(3)
O4 0.0490(4) 0.0374(4) 0.0280(3) 0.0066(3) 0.0039(3) 0.0085(3)
C5 0.0251(4) 0.0268(4) 0.0238(4) -0.0001(3) 0.0062(3) 0.0035(3)
C6 0.0270(4) 0.0265(4) 0.0268(4) 0.0004(3) 0.0055(3) 0.0048(3)
C7 0.0258(4) 0.0318(4) 0.0343(5) -0.0033(3) 0.0078(4) -0.0049(4)
C8 0.0211(4) 0.0338(5) 0.0269(4) -0.0031(3) 0.0058(3) -0.0023(3)
C9 0.0283(4) 0.0273(4) 0.0258(5) -0.0002(3) 0.0062(3) 0.0025(4)
C10 0.0306(5) 0.0548(6) 0.0299(5) -0.0075(4) 0.0066(4) -0.0098(4)
C11 0.0254(4) 0.0430(5) 0.0252(4) -0.0042(4) 0.0045(3) -0.0023(4)
O12 0.0698(5) 0.0317(4) 0.0442(4) 0.0021(3) 0.0218(4) 0.0121(3)
C13 0.0333(5) 0.0277(4) 0.0314(5) 0.0008(3) 0.0078(4) 0.0035(4)
C14 0.0326(5) 0.0469(6) 0.0238(5) -0.0012(4) 0.0042(4) 0.0036(4)
C15 0.0344(5) 0.0279(5) 0.0398(5) 0.0009(4) 0.0096(4) 0.0004(4)
C16 0.0330(5) 0.0375(5) 0.0267(5) 0.0022(4) 0.0055(4) 0.0072(4)
C17 0.0321(5) 0.0392(5) 0.0440(6) -0.0046(4) 0.0103(4) -0.0132(5)
C18 0.0337(5) 0.0280(4) 0.0338(5) 0.0008(3) 0.0078(4) 0.0058(4)
C19 0.0289(4) 0.0319(4) 0.0250(4) -0.0010(3) 0.0057(3) 0.0046(3)
C20 0.0338(5) 0.0517(6) 0.0386(6) -0.0083(4) 0.0095(4) -0.0169(5)
C21 0.0437(6) 0.0285(5) 0.0417(6) -0.0006(4) 0.0083(5) 0.0001(4)
C22 0.0419(6) 0.0447(6) 0.0267(5) 0.0013(5) 0.0062(4) -0.0007(4)
H9 0.057(7) 0.049(7) 0.043(6) -0.001(5) 0.011(5) -0.009(5)
H20 0.081(9) 0.080(8) 0.055(8) -0.006(7) 0.017(6) -0.043(7)
H10 0.074(9) 0.107(10) 0.028(6) -0.006(7) 0.014(6) 0.002(7)
H16 0.081(8) 0.046(7) 0.059(8) 0.011(6) 0.019(6) 0.022(6)
H13 0.081(8) 0.062(7) 0.032(6) 0.006(6) 0.013(6) 0.013(6)
H14 0.083(9) 0.081(8) 0.031(6) 0.010(7) 0.011(6) 0.010(6)
H22a 0.131(12) 0.083(9) 0.017(6) 0.015(8) 0.009(6) 0.018(6)
H15 0.084(9) 0.041(7) 0.071(8) 0.007(6) 0.021(6) -0.001(6)
H22b 0.096(10) 0.075(9) 0.063(9) -0.026(8) 0.025(7) -0.020(7)
H21a 0.092(10) 0.077(9) 0.099(11) -0.026(8) 0.055(9) -0.026(8)
H21b 0.138(12) 0.036(7) 0.075(9) 0.018(7) 0.020(8) 0.018(6)
H21c 0.069(9) 0.081(10) 0.069(9) 0.001(7) -0.017(7) -0.021(7)
H22c 0.068(9) 0.100(10) 0.056(8) 0.026(8) 0.005(7) -0.008(7)
H17 0.067(8) 0.045(7) 0.099(10) -0.001(6) 0.023(7) -0.014(7)

loop_
_atom_type_symbol
_atom_type_scat_dispersion_real
_atom_type_scat_dispersion_imag
_atom_type_scat_source
_atom_type_scat_dispersion_source
C 0.01788 0.00908 'NoSpherA2: Chem.Sci. 2021, DOI:10.1039/D0SC05526C' 'Brennan, Cowan, Rev. Sci. Instrum., 1992, 63, 850'
H 0.00000 0.00000 'NoSpherA2: Chem.Sci. 2021, DOI:10.1039/D0SC05526C' 'Brennan, Cowan, Rev. Sci. Instrum., 1992, 63, 850'
O 0.04960 0.03234 'NoSpherA2: Chem.Sci. 2021, DOI:10.1039/D0SC05526C' 'Brennan, Cowan, Rev. Sci. Instrum., 1992, 63, 850'

loop_
_exptl_crystal_face_index_h
_exptl_crystal_face_index_k
_exptl_crystal_face_index_l
_exptl_crystal_face_perp_dist
5 1 -4 0.0501
3 -1 -10 0.0831
-1 -3 -9 0.0742
-3 0 5 0.0393
1 4 -5 0.0530
-1 3 5 0.0650
-2 -4 9 0.0253
1 -4 -5 0.0612
0 -5 -1 0.0471
-2 0 -5 0.0764

loop_
_geom_angle_atom_site_label_1
_geom_angle_atom_site_label_2
_geom_angle_atom_site_label_3
_geom_angle
_geom_angle_site_symmetry_1
_geom_angle_site_symmetry_3
_geom_angle_publ_flag
C5 C1 C3 118.61(7) . . ?
C13 C1 C3 118.28(8) . . ?
C13 C1 C5 123.10(8) . . ?
C6 C2 C3 118.67(7) . . ?
C16 C2 C3 118.63(8) . . ?
C16 C2 C6 122.70(8) . . ?
C2 C3 C1 121.29(7) . . ?
C8 C3 C1 119.44(7) . . ?
C8 C3 C2 119.23(7) . . ?
C9 C5 C1 118.83(7) . . ?
C19 C5 C1 123.73(7) . . ?
C19 C5 C9 117.37(8) . . ?
C9 C6 C2 119.07(8) . . ?
C18 C6 C2 123.48(7) . . ?
C18 C6 C9 117.33(8) . . ?
C15 C7 C8 118.63(8) . . ?
C17 C7 C8 119.93(9) . . ?
C17 C7 C15 121.44(9) . . ?
C7 C8 C3 120.52(8) . . ?
C11 C8 C3 120.55(8) . . ?
C11 C8 C7 118.91(8) . . ?
C6 C9 C5 123.46(8) . . ?
H9 C9 C5 118.6(5) . . ?
H9 C9 C6 117.9(5) . . ?
C20 C10 C11 120.84(10) . . ?
H10 C10 C11 119.0(6) . . ?
H10 C10 C20 120.2(6) . . ?
C10 C11 C8 119.74(9) . . ?
C14 C11 C8 118.54(8) . . ?
C14 C11 C10 121.71(9) . . ?
C15 C13 C1 121.77(9) . . ?
H13 C13 C1 117.9(5) . . ?
H13 C13 C15 120.4(5) . . ?
C16 C14 C11 121.63(9) . . ?
H14 C14 C11 117.2(6) . . ?
H14 C14 C16 121.2(6) . . ?
C13 C15 C7 121.30(9) . . ?
H15 C15 C7 118.7(6) . . ?
H15 C15 C13 120.0(6) . . ?
C14 C16 C2 121.32(9) . . ?
H16 C16 C2 117.6(6) . . ?
H16 C16 C14 121.0(6) . . ?
C20 C17 C7 120.51(10) . . ?
H17 C17 C7 118.9(6) . . ?
H17 C17 C20 120.6(6) . . ?
O12 C18 C6 122.13(9) . . ?
C21 C18 C6 118.25(8) . . ?
C21 C18 O12 119.59(9) . . ?
C5 C19 O4 122.54(8) . . ?
C22 C19 O4 118.90(8) . . ?
C22 C19 C5 118.56(8) . . ?
C17 C20 C10 120.07(10) . . ?
H20 C20 C10 120.0(6) . . ?
H20 C20 C17 119.9(6) . . ?
H21a C21 C18 111.6(6) . . ?
H21b C21 C18 108.1(6) . . ?
H21b C21 H21a 111.2(10) . . ?
H21c C21 C18 110.2(7) . . ?
H21c C21 H21a 107.1(10) . . ?
H21c C21 H21b 108.6(9) . . ?
H22a C22 C19 109.8(6) . . ?
H22b C22 C19 110.9(6) . . ?
H22b C22 H22a 109.2(9) . . ?
H22c C22 C19 111.8(6) . . ?
H22c C22 H22a 108.5(9) . . ?
H22c C22 H22b 106.6(9) . . ?

loop_
_geom_bond_atom_site_label_1
_geom_bond_atom_site_label_2
_geom_bond_distance
_geom_bond_site_symmetry_2
_geom_bond_publ_flag
C1 C3 1.4294(11) . ?
C1 C5 1.4210(11) . ?
C1 C13 1.4346(11) . ?
C2 C3 1.4295(11) . ?
C2 C6 1.4150(11) . ?
C2 C16 1.4372(11) . ?
C3 C8 1.4330(11) . ?
O4 C19 1.2209(10) . ?
C5 C9 1.3953(11) . ?
C5 C19 1.4962(11) . ?
C6 C9 1.3940(11) . ?
C6 C18 1.4967(11) . ?
C7 C8 1.4180(12) . ?
C7 C15 1.4269(13) . ?
C7 C17 1.4034(12) . ?
C8 C11 1.4197(12) . ?
C9 H9 1.080(9) . ?
C10 C11 1.4004(13) . ?
C10 C20 1.3895(15) . ?
C10 H10 1.102(10) . ?
C11 C14 1.4270(13) . ?
O12 C18 1.2177(10) . ?
C13 C15 1.3592(13) . ?
C13 H13 1.088(9) . ?
C14 C16 1.3572(13) . ?
C14 H14 1.096(10) . ?
C15 H15 1.092(10) . ?
C16 H16 1.096(10) . ?
C17 C20 1.3913(15) . ?
C17 H17 1.096(11) . ?
C18 C21 1.5079(13) . ?
C19 C22 1.5063(13) . ?
C20 H20 1.082(9) . ?
C21 H21a 1.052(12) . ?
C21 H21b 1.082(11) . ?
C21 H21c 1.086(12) . ?
C22 H22a 1.089(10) . ?
C22 H22b 1.073(12) . ?
C22 H22c 1.075(12) . ?

loop_
_geom_torsion_atom_site_label_1
_geom_torsion_atom_site_label_2
_geom_torsion_atom_site_label_3
_geom_torsion_atom_site_label_4
_geom_torsion
_geom_torsion_site_symmetry_1
_geom_torsion_site_symmetry_2
_geom_torsion_site_symmetry_3
_geom_torsion_site_symmetry_4
_geom_torsion_publ_flag
C1 C3 C2 C6 0.12(9) . . . . ?
C1 C3 C2 C16 -179.19(8) . . . . ?
C1 C3 C8 C7 -0.34(9) . . . . ?
C1 C3 C8 C11 -178.50(7) . . . . ?
C1 C5 C9 C6 -2.23(9) . . . . ?
C1 C5 C19 O4 17.54(9) . . . . ?
C1 C5 C19 C22 -163.47(9) . . . . ?
C1 C13 C15 C7 -0.75(10) . . . . ?
C2 C3 C8 C7 177.59(7) . . . . ?
C2 C3 C8 C11 -0.57(9) . . . . ?
C2 C6 C9 C5 3.05(9) . . . . ?
C2 C6 C18 O12 -23.89(9) . . . . ?
C2 C6 C18 C21 158.12(9) . . . . ?
C2 C16 C14 C11 0.85(10) . . . . ?
C3 C8 C7 C15 1.92(9) . . . . ?
C3 C8 C7 C17 -177.01(8) . . . . ?
C3 C8 C11 C10 177.32(8) . . . . ?
C3 C8 C11 C14 -1.68(9) . . . . ?
O4 C19 C5 C9 -159.43(8) . . . . ?
C5 C9 C6 C18 -173.00(8) . . . . ?
C7 C8 C11 C10 -0.87(9) . . . . ?
C7 C8 C11 C14 -179.87(8) . . . . ?
C7 C17 C20 C10 -0.47(10) . . . . ?
C8 C11 C10 C20 -0.10(9) . . . . ?
C8 C11 C14 C16 1.57(9) . . . . ?
C10 C11 C14 C16 -177.41(9) . . . . ?

loop_
_exptl_oxdiff_crystal_face_indexfrac_h
_exptl_oxdiff_crystal_face_indexfrac_k
_exptl_oxdiff_crystal_face_indexfrac_l
_exptl_oxdiff_crystal_face_x
_exptl_oxdiff_crystal_face_y
_exptl_oxdiff_crystal_face_z
4.9993 1.0061 -3.9967 -0.4951 0.6910 -0.6802
2.9988 -0.9970 -9.9956 -0.0904 0.0561 -0.9878
-1.0007 -3.0023 -8.9975 0.4632 -0.5735 -0.6336
-2.9993 -0.0034 4.9972 0.2194 -0.2939 0.6080
0.9987 4.0020 -4.9978 -0.6058 -0.2313 -0.3151
-0.9998 2.9997 4.9981 -0.3222 -0.0248 0.5262
-1.9982 -4.0031 8.9961 0.6806 0.2614 0.6809
1.0000 -3.9999 -4.9981 0.4547 0.0614 -0.5564
0.0007 -5.0012 -0.9999 0.6621 0.1281 -0.2208
-2.0006 -0.0026 -4.9991 0.1403 -0.6532 -0.1773
